data_4325256
loop_
_publ_author_name
'Ziyi Chen'
'Daibing Luo'
'Maoping Kang'
'Zhien Lin'

_publ_section_title
;
 New Semiconducting Coordination Polymers from Zinc Sulfide Clusters and
 Chains
;
_journal_name_full 'Inorganic Chemistry'
_journal_page_first 4674
_journal_page_last 4676
_journal_paper_doi 10.1021/ic2004003
_journal_volume 50
_journal_year 2011
_chemical_formula_sum 'C34 H28 N2 S4 Zn2'
_chemical_formula_weight 723.56
_chemical_name_systematic
; 
 ? 
;
_space_group_IT_number 14
_symmetry_cell_setting monoclinic
_symmetry_space_group_name_Hall '-P 2ybc'
_symmetry_space_group_name_H-M 'P 1 21/c 1'
_atom_sites_solution_hydrogens geom
_atom_sites_solution_primary direct
_atom_sites_solution_secondary difmap
_audit_creation_method SHELXL-97
_cell_angle_alpha 90.00
_cell_angle_beta 103.425(2)
_cell_angle_gamma 90.00
_cell_formula_units_Z 4
_cell_length_a 12.0867(2)
_cell_length_b 18.9621(3)
_cell_length_c 14.1751(3)
_cell_measurement_reflns_used 6983
_cell_measurement_temperature 293(2)
_cell_measurement_theta_max 29.2080
_cell_measurement_theta_min 2.9488
_cell_volume 3160.01(10)
_computing_structure_refinement 'SHELXL-97 (Sheldrick, 1997)'
_computing_structure_solution 'SHELXS-97 (Sheldrick, 1990)'
_diffrn_ambient_temperature 293(2)
_diffrn_measured_fraction_theta_full 0.998
_diffrn_measured_fraction_theta_max 0.998
_diffrn_measurement_device_type 'Xcalibur, Eos'
_diffrn_measurement_method '\w scans'
_diffrn_radiation_monochromator graphite
_diffrn_radiation_source 'fine-focus sealed tube'
_diffrn_radiation_type MoK\a
_diffrn_radiation_wavelength 0.71073
_diffrn_reflns_av_R_equivalents 0.0177
_diffrn_reflns_av_sigmaI/netI 0.0386
_diffrn_reflns_limit_h_max 12
_diffrn_reflns_limit_h_min -14
_diffrn_reflns_limit_k_max 21
_diffrn_reflns_limit_k_min -22
_diffrn_reflns_limit_l_max 16
_diffrn_reflns_limit_l_min -16
_diffrn_reflns_number 12171
_diffrn_reflns_theta_full 25.00
_diffrn_reflns_theta_max 25.00
_diffrn_reflns_theta_min 2.95
_exptl_absorpt_coefficient_mu 1.810
_exptl_absorpt_correction_T_max 1.00000
_exptl_absorpt_correction_T_min 0.94005
_exptl_absorpt_correction_type multi-scan
_exptl_crystal_colour yellow
_exptl_crystal_density_diffrn 1.521
_exptl_crystal_description prism
_exptl_crystal_F_000 1480
_exptl_crystal_size_max 0.18
_exptl_crystal_size_mid 0.16
_exptl_crystal_size_min 0.12
_refine_diff_density_max 0.346
_refine_diff_density_min -0.267
_refine_diff_density_rms 0.046
_refine_ls_extinction_method none
_refine_ls_goodness_of_fit_ref 0.919
_refine_ls_hydrogen_treatment constr
_refine_ls_matrix_type full
_refine_ls_number_parameters 379
_refine_ls_number_reflns 5557
_refine_ls_number_restraints 0
_refine_ls_restrained_S_all 0.919
_refine_ls_R_factor_all 0.0375
_refine_ls_R_factor_gt 0.0243
_refine_ls_shift/su_max 0.001
_refine_ls_shift/su_mean 0.000
_refine_ls_structure_factor_coef Fsqd
_refine_ls_weighting_details 'calc w=1/[\s^2^(Fo^2^)+(0.0265P)^2^+0.0000P] where P=(Fo^2^+2Fc^2^)/3'
_refine_ls_weighting_scheme calc
_refine_ls_wR_factor_gt 0.0498
_refine_ls_wR_factor_ref 0.0512
_reflns_number_gt 4172
_reflns_number_total 5557
_reflns_threshold_expression >2sigma(I)
_cod_data_source_file ic2004003_si_001_2.cif
_cod_data_source_block 2
_cod_database_code 4325256

loop_
_symmetry_equiv_pos_as_xyz
'x, y, z'
'-x, y+1/2, -z+1/2'
'-x, -y, -z'
'x, -y-1/2, z-1/2'

loop_
_atom_site_label
_atom_site_type_symbol
_atom_site_fract_x
_atom_site_fract_y
_atom_site_fract_z
_atom_site_U_iso_or_equiv
_atom_site_adp_type
_atom_site_occupancy
_atom_site_symmetry_multiplicity
_atom_site_calc_flag
_atom_site_refinement_flags
Zn1 Zn 0.220469(19) 0.194581(12) 0.082515(18) 0.02975(7) Uani 1 1 d .
Zn2 Zn 0.27931(2) 0.343561(12) 0.338263(18) 0.03123(8) Uani 1 1 d .
S1 S 0.30817(5) 0.08789(3) 0.10226(4) 0.03937(15) Uani 1 1 d .
S2 S 0.22946(5) 0.24766(3) -0.06935(4) 0.03297(14) Uani 1 1 d .
S3 S 0.26918(5) 0.29538(3) 0.17932(4) 0.03597(14) Uani 1 1 d .
S4 S 0.21164(6) 0.45495(3) 0.33974(5) 0.05459(19) Uani 1 1 d .
N1 N 0.04810(13) 0.18284(9) 0.06788(12) 0.0308(4) Uani 1 1 d .
N2 N -0.54695(13) 0.15671(8) -0.10431(12) 0.0298(4) Uani 1 1 d .
C1 C -0.02034(17) 0.23842(11) 0.06530(15) 0.0349(5) Uani 1 1 d .
H1A H 0.0118 0.2820 0.0856 0.042 Uiso 1 1 calc R
C2 C -0.13661(17) 0.23360(11) 0.03368(15) 0.0337(5) Uani 1 1 d .
H2A H -0.1813 0.2736 0.0331 0.040 Uiso 1 1 calc R
C3 C -0.18739(17) 0.16977(10) 0.00282(15) 0.0287(5) Uani 1 1 d .
C4 C -0.11611(18) 0.11225(11) 0.00902(17) 0.0412(6) Uani 1 1 d .
H4A H -0.1463 0.0676 -0.0077 0.049 Uiso 1 1 calc R
C5 C -0.00071(18) 0.12100(11) 0.03994(17) 0.0422(6) Uani 1 1 d .
H5A H 0.0458 0.0817 0.0415 0.051 Uiso 1 1 calc R
C6 C -0.48909(18) 0.21474(11) -0.11445(15) 0.0340(5) Uani 1 1 d .
H6A H -0.5292 0.2535 -0.1449 0.041 Uiso 1 1 calc R
C7 C -0.37368(17) 0.22032(11) -0.08244(15) 0.0333(5) Uani 1 1 d .
H7A H -0.3370 0.2619 -0.0923 0.040 Uiso 1 1 calc R
C8 C -0.31142(17) 0.16391(10) -0.03528(15) 0.0279(5) Uani 1 1 d .
C9 C -0.37140(17) 0.10341(10) -0.02549(16) 0.0359(5) Uani 1 1 d .
H9A H -0.3335 0.0639 0.0050 0.043 Uiso 1 1 calc R
C10 C -0.48722(18) 0.10179(11) -0.06095(16) 0.0371(6) Uani 1 1 d .
H10A H -0.5259 0.0603 -0.0544 0.044 Uiso 1 1 calc R
C11 C 0.40295(19) 0.09102(10) 0.21826(16) 0.0339(5) Uani 1 1 d .
C12 C 0.5171(2) 0.07448(11) 0.22630(18) 0.0451(6) Uani 1 1 d .
H12A H 0.5424 0.0643 0.1707 0.054 Uiso 1 1 calc R
C13 C 0.5929(2) 0.07301(12) 0.3154(2) 0.0599(8) Uani 1 1 d .
H13A H 0.6688 0.0620 0.3196 0.072 Uiso 1 1 calc R
C14 C 0.5565(3) 0.08772(13) 0.3980(2) 0.0678(9) Uani 1 1 d .
H14A H 0.6074 0.0863 0.4583 0.081 Uiso 1 1 calc R
C15 C 0.4437(3) 0.10471(12) 0.39120(19) 0.0612(8) Uani 1 1 d .
H15A H 0.4187 0.1149 0.4470 0.073 Uiso 1 1 calc R
C16 C 0.3684(2) 0.10656(11) 0.30208(17) 0.0447(6) Uani 1 1 d .
H16A H 0.2928 0.1185 0.2983 0.054 Uiso 1 1 calc R
C21 C 0.08677(18) 0.26981(10) -0.12729(15) 0.0309(5) Uani 1 1 d .
C22 C 0.0534(2) 0.33963(11) -0.12987(19) 0.0512(7) Uani 1 1 d .
H22A H 0.1057 0.3742 -0.1027 0.061 Uiso 1 1 calc R
C23 C -0.0573(3) 0.35806(13) -0.1726(2) 0.0663(8) Uani 1 1 d .
H23A H -0.0791 0.4052 -0.1744 0.080 Uiso 1 1 calc R
C24 C -0.1354(2) 0.30793(15) -0.21234(19) 0.0616(8) Uani 1 1 d .
H24A H -0.2099 0.3207 -0.2410 0.074 Uiso 1 1 calc R
C25 C -0.1030(2) 0.23883(14) -0.20949(17) 0.0528(7) Uani 1 1 d .
H25A H -0.1561 0.2045 -0.2359 0.063 Uiso 1 1 calc R
C26 C 0.00733(18) 0.21936(11) -0.16802(16) 0.0387(6) Uani 1 1 d .
H26A H 0.0285 0.1722 -0.1674 0.046 Uiso 1 1 calc R
C31 C 0.40627(17) 0.31690(10) 0.16214(15) 0.0297(5) Uani 1 1 d .
C32 C 0.48009(18) 0.26551(11) 0.14440(15) 0.0358(5) Uani 1 1 d .
H32A H 0.4559 0.2189 0.1358 0.043 Uiso 1 1 calc R
C33 C 0.58980(19) 0.28307(12) 0.13935(16) 0.0416(6) Uani 1 1 d .
H33A H 0.6391 0.2483 0.1276 0.050 Uiso 1 1 calc R
C34 C 0.6258(2) 0.35191(13) 0.15167(17) 0.0474(6) Uani 1 1 d .
H34A H 0.6997 0.3636 0.1492 0.057 Uiso 1 1 calc R
C35 C 0.5528(2) 0.40321(12) 0.16761(18) 0.0493(7) Uani 1 1 d .
H35A H 0.5773 0.4498 0.1755 0.059 Uiso 1 1 calc R
C36 C 0.4426(2) 0.38630(11) 0.17217(17) 0.0422(6) Uani 1 1 d .
H36A H 0.3930 0.4216 0.1820 0.051 Uiso 1 1 calc R
C41 C 0.07879(19) 0.45502(10) 0.25443(17) 0.0358(6) Uani 1 1 d .
C42 C -0.0180(2) 0.47330(11) 0.2851(2) 0.0502(7) Uani 1 1 d .
H42A H -0.0124 0.4822 0.3506 0.060 Uiso 1 1 calc R
C43 C -0.1221(2) 0.47852(14) 0.2211(3) 0.0707(9) Uani 1 1 d .
H43A H -0.1856 0.4914 0.2435 0.085 Uiso 1 1 calc R
C44 C -0.1328(3) 0.46503(14) 0.1256(3) 0.0791(11) Uani 1 1 d .
H44A H -0.2033 0.4688 0.0823 0.095 Uiso 1 1 calc R
C45 C -0.0383(3) 0.44571(14) 0.0935(2) 0.0688(9) Uani 1 1 d .
H45A H -0.0454 0.4354 0.0282 0.083 Uiso 1 1 calc R
C46 C 0.0676(2) 0.44131(11) 0.15708(18) 0.0498(7) Uani 1 1 d .
H46A H 0.1311 0.4291 0.1341 0.060 Uiso 1 1 calc R

loop_
_atom_site_aniso_label
_atom_site_aniso_U_11
_atom_site_aniso_U_22
_atom_site_aniso_U_33
_atom_site_aniso_U_23
_atom_site_aniso_U_13
_atom_site_aniso_U_12
Zn1 0.02107(13) 0.03353(14) 0.03290(15) 0.00100(12) 0.00270(11) -0.00132(11)
Zn2 0.02158(13) 0.03701(14) 0.03426(15) -0.00262(12) 0.00477(11) 0.00013(11)
S1 0.0392(4) 0.0359(3) 0.0392(4) -0.0017(3) 0.0012(3) 0.0053(3)
S2 0.0293(3) 0.0391(3) 0.0306(3) 0.0008(3) 0.0072(2) -0.0023(3)
S3 0.0288(3) 0.0445(3) 0.0360(3) -0.0124(3) 0.0104(3) -0.0070(3)
S4 0.0492(4) 0.0392(3) 0.0637(5) -0.0161(3) -0.0107(3) 0.0090(3)
N1 0.0203(9) 0.0347(10) 0.0364(11) 0.0032(9) 0.0048(8) -0.0017(8)
N2 0.0214(9) 0.0357(10) 0.0321(11) 0.0025(9) 0.0056(8) -0.0002(8)
C1 0.0291(13) 0.0364(12) 0.0385(14) -0.0093(11) 0.0064(11) -0.0065(11)
C2 0.0274(12) 0.0350(12) 0.0392(14) -0.0046(11) 0.0087(10) 0.0038(10)
C3 0.0224(11) 0.0347(11) 0.0297(12) 0.0022(10) 0.0075(9) -0.0010(9)
C4 0.0240(12) 0.0307(12) 0.0661(17) 0.0026(12) 0.0048(12) -0.0036(10)
C5 0.0274(13) 0.0318(12) 0.0659(18) 0.0091(12) 0.0077(12) 0.0035(11)
C6 0.0306(13) 0.0324(11) 0.0367(14) 0.0024(11) 0.0030(10) 0.0062(10)
C7 0.0284(12) 0.0317(11) 0.0379(14) 0.0024(11) 0.0039(10) -0.0051(10)
C8 0.0236(11) 0.0331(11) 0.0283(12) -0.0002(10) 0.0084(9) -0.0005(10)
C9 0.0253(12) 0.0351(12) 0.0448(15) 0.0108(11) 0.0034(11) 0.0036(10)
C10 0.0279(13) 0.0346(12) 0.0469(15) 0.0110(11) 0.0051(11) -0.0043(11)
C11 0.0371(13) 0.0253(11) 0.0373(14) 0.0035(11) 0.0043(11) 0.0004(10)
C12 0.0393(15) 0.0434(13) 0.0519(17) 0.0064(12) 0.0090(13) 0.0021(12)
C13 0.0421(17) 0.0462(15) 0.081(2) 0.0057(16) -0.0076(16) 0.0024(13)
C14 0.085(2) 0.0450(15) 0.054(2) -0.0030(15) -0.0238(17) 0.0097(16)
C15 0.100(3) 0.0417(15) 0.0385(16) -0.0048(13) 0.0085(17) 0.0139(16)
C16 0.0523(16) 0.0385(13) 0.0427(16) 0.0005(12) 0.0098(13) 0.0082(12)
C21 0.0345(13) 0.0348(12) 0.0248(12) 0.0041(10) 0.0097(10) 0.0049(10)
C22 0.0539(17) 0.0327(13) 0.0688(19) 0.0075(13) 0.0176(14) 0.0026(12)
C23 0.073(2) 0.0430(15) 0.086(2) 0.0208(16) 0.0253(18) 0.0260(16)
C24 0.0495(17) 0.079(2) 0.0522(18) 0.0129(16) 0.0030(14) 0.0285(16)
C25 0.0411(16) 0.0631(16) 0.0481(17) -0.0087(14) -0.0020(13) -0.0002(14)
C26 0.0376(14) 0.0381(12) 0.0372(14) -0.0068(11) 0.0023(11) 0.0058(11)
C31 0.0279(12) 0.0355(11) 0.0258(12) -0.0038(10) 0.0062(9) -0.0050(10)
C32 0.0344(13) 0.0348(12) 0.0386(14) -0.0060(11) 0.0096(11) -0.0046(11)
C33 0.0307(13) 0.0527(14) 0.0434(15) -0.0043(12) 0.0129(11) 0.0025(12)
C34 0.0323(14) 0.0620(16) 0.0498(16) 0.0023(14) 0.0136(12) -0.0123(13)
C35 0.0496(16) 0.0384(13) 0.0618(18) 0.0013(13) 0.0169(14) -0.0174(13)
C36 0.0440(15) 0.0346(12) 0.0506(16) -0.0043(12) 0.0162(12) -0.0013(11)
C41 0.0390(14) 0.0224(11) 0.0447(15) 0.0034(11) 0.0068(11) 0.0013(10)
C42 0.0519(18) 0.0399(13) 0.0620(18) 0.0033(13) 0.0196(15) 0.0032(13)
C43 0.0423(18) 0.0572(18) 0.114(3) 0.015(2) 0.0202(19) 0.0076(14)
C44 0.053(2) 0.0557(18) 0.109(3) 0.022(2) -0.023(2) -0.0070(16)
C45 0.089(2) 0.0551(17) 0.0483(18) 0.0050(14) -0.0119(18) -0.0042(18)
C46 0.0575(18) 0.0442(14) 0.0458(17) 0.0013(13) 0.0082(14) 0.0042(13)

loop_
_atom_type_symbol
_atom_type_description
_atom_type_scat_dispersion_real
_atom_type_scat_dispersion_imag
_atom_type_scat_source
C C 0.0033 0.0016 'International Tables Vol C Tables 4.2.6.8 and 6.1.1.4'
H H 0.0000 0.0000 'International Tables Vol C Tables 4.2.6.8 and 6.1.1.4'
N N 0.0061 0.0033 'International Tables Vol C Tables 4.2.6.8 and 6.1.1.4'
S S 0.1246 0.1234 'International Tables Vol C Tables 4.2.6.8 and 6.1.1.4'
Zn Zn 0.2839 1.4301 'International Tables Vol C Tables 4.2.6.8 and 6.1.1.4'

loop_
_geom_angle_atom_site_label_1
_geom_angle_atom_site_label_2
_geom_angle_atom_site_label_3
_geom_angle
_geom_angle_site_symmetry_1
_geom_angle_site_symmetry_3
N1 Zn1 S1 110.42(5) . .
N1 Zn1 S3 104.94(5) . .
S1 Zn1 S3 127.37(2) . .
N1 Zn1 S2 102.15(5) . .
S1 Zn1 S2 111.52(2) . .
S3 Zn1 S2 97.20(2) . .
N2 Zn2 S4 109.52(5) 4_666 .
N2 Zn2 S2 98.53(5) 4_666 4_566
S4 Zn2 S2 123.04(3) . 4_566
N2 Zn2 S3 101.17(5) 4_666 .
S4 Zn2 S3 114.97(2) . .
S2 Zn2 S3 106.28(2) 4_566 .
C11 S1 Zn1 105.49(7) . .
C21 S2 Zn2 105.37(7) . 4_565
C21 S2 Zn1 105.77(7) . .
Zn2 S2 Zn1 105.30(2) 4_565 .
C31 S3 Zn1 102.83(7) . .
C31 S3 Zn2 101.22(7) . .
Zn1 S3 Zn2 143.85(3) . .
C41 S4 Zn2 105.43(7) . .
C5 N1 C1 117.28(17) . .
C5 N1 Zn1 119.59(14) . .
C1 N1 Zn1 121.59(13) . .
C6 N2 C10 117.02(17) . .
C6 N2 Zn2 118.09(13) . 4_465
C10 N2 Zn2 124.83(14) . 4_465
N1 C1 C2 122.43(18) . .
N1 C1 H1A 118.8 . .
C2 C1 H1A 118.8 . .
C1 C2 C3 120.44(19) . .
C1 C2 H2A 119.8 . .
C3 C2 H2A 119.8 . .
C4 C3 C2 116.58(18) . .
C4 C3 C8 122.02(18) . .
C2 C3 C8 121.40(18) . .
C5 C4 C3 119.89(19) . .
C5 C4 H4A 120.1 . .
C3 C4 H4A 120.1 . .
N1 C5 C4 123.3(2) . .
N1 C5 H5A 118.3 . .
C4 C5 H5A 118.3 . .
N2 C6 C7 123.36(19) . .
N2 C6 H6A 118.3 . .
C7 C6 H6A 118.3 . .
C6 C7 C8 119.86(19) . .
C6 C7 H7A 120.1 . .
C8 C7 H7A 120.1 . .
C9 C8 C7 116.77(18) . .
C9 C8 C3 122.57(18) . .
C7 C8 C3 120.66(18) . .
C10 C9 C8 119.72(19) . .
C10 C9 H9A 120.1 . .
C8 C9 H9A 120.1 . .
N2 C10 C9 123.24(19) . .
N2 C10 H10A 118.4 . .
C9 C10 H10A 118.4 . .
C16 C11 C12 118.0(2) . .
C16 C11 S1 123.09(18) . .
C12 C11 S1 118.84(18) . .
C13 C12 C11 121.0(3) . .
C13 C12 H12A 119.5 . .
C11 C12 H12A 119.5 . .
C14 C13 C12 120.1(3) . .
C14 C13 H13A 119.9 . .
C12 C13 H13A 119.9 . .
C13 C14 C15 119.6(3) . .
C13 C14 H14A 120.2 . .
C15 C14 H14A 120.2 . .
C16 C15 C14 120.1(3) . .
C16 C15 H15A 119.9 . .
C14 C15 H15A 119.9 . .
C15 C16 C11 121.1(2) . .
C15 C16 H16A 119.4 . .
C11 C16 H16A 119.4 . .
C22 C21 C26 118.8(2) . .
C22 C21 S2 118.93(17) . .
C26 C21 S2 122.26(16) . .
C23 C22 C21 120.1(2) . .
C23 C22 H22A 120.0 . .
C21 C22 H22A 120.0 . .
C24 C23 C22 120.8(2) . .
C24 C23 H23A 119.6 . .
C22 C23 H23A 119.6 . .
C23 C24 C25 119.3(2) . .
C23 C24 H24A 120.4 . .
C25 C24 H24A 120.4 . .
C24 C25 C26 120.9(2) . .
C24 C25 H25A 119.6 . .
C26 C25 H25A 119.6 . .
C25 C26 C21 120.2(2) . .
C25 C26 H26A 119.9 . .
C21 C26 H26A 119.9 . .
C32 C31 C36 119.08(19) . .
C32 C31 S3 121.64(15) . .
C36 C31 S3 119.18(17) . .
C31 C32 C33 120.38(19) . .
C31 C32 H32A 119.8 . .
C33 C32 H32A 119.8 . .
C34 C33 C32 120.0(2) . .
C34 C33 H33A 120.0 . .
C32 C33 H33A 120.0 . .
C35 C34 C33 120.0(2) . .
C35 C34 H34A 120.0 . .
C33 C34 H34A 120.0 . .
C34 C35 C36 120.5(2) . .
C34 C35 H35A 119.8 . .
C36 C35 H35A 119.8 . .
C31 C36 C35 120.0(2) . .
C31 C36 H36A 120.0 . .
C35 C36 H36A 120.0 . .
C46 C41 C42 117.9(2) . .
C46 C41 S4 123.07(19) . .
C42 C41 S4 118.94(19) . .
C43 C42 C41 121.4(3) . .
C43 C42 H42A 119.3 . .
C41 C42 H42A 119.3 . .
C44 C43 C42 120.5(3) . .
C44 C43 H43A 119.7 . .
C42 C43 H43A 119.7 . .
C43 C44 C45 119.2(3) . .
C43 C44 H44A 120.4 . .
C45 C44 H44A 120.4 . .
C44 C45 C46 120.9(3) . .
C44 C45 H45A 119.5 . .
C46 C45 H45A 119.5 . .
C41 C46 C45 120.0(3) . .
C41 C46 H46A 120.0 . .
C45 C46 H46A 120.0 . .

loop_
_geom_bond_atom_site_label_1
_geom_bond_atom_site_label_2
_geom_bond_distance
_geom_bond_site_symmetry_2
Zn1 N1 2.0573(16) .
Zn1 S1 2.2709(6) .
Zn1 S3 2.3469(6) .
Zn1 S2 2.4017(6) .
Zn2 N2 2.0685(16) 4_666
Zn2 S4 2.2669(6) .
Zn2 S2 2.3316(6) 4_566
Zn2 S3 2.4078(6) .
S1 C11 1.773(2) .
S2 C21 1.780(2) .
S2 Zn2 2.3316(6) 4_565
S3 C31 1.777(2) .
S4 C41 1.772(2) .
N1 C5 1.331(2) .
N1 C1 1.335(2) .
N2 C6 1.329(2) .
N2 C10 1.333(2) .
N2 Zn2 2.0685(16) 4_465
C1 C2 1.375(3) .
C1 H1A 0.9300 .
C2 C3 1.381(3) .
C2 H2A 0.9300 .
C3 C4 1.380(3) .
C3 C8 1.475(3) .
C4 C5 1.372(3) .
C4 H4A 0.9300 .
C5 H5A 0.9300 .
C6 C7 1.367(3) .
C6 H6A 0.9300 .
C7 C8 1.387(3) .
C7 H7A 0.9300 .
C8 C9 1.381(3) .
C9 C10 1.374(3) .
C9 H9A 0.9300 .
C10 H10A 0.9300 .
C11 C16 1.380(3) .
C11 C12 1.393(3) .
C12 C13 1.378(3) .
C12 H12A 0.9300 .
C13 C14 1.372(4) .
C13 H13A 0.9300 .
C14 C15 1.382(4) .
C14 H14A 0.9300 .
C15 C16 1.376(3) .
C15 H15A 0.9300 .
C16 H16A 0.9300 .
C21 C22 1.382(3) .
C21 C26 1.383(3) .
C22 C23 1.380(3) .
C22 H22A 0.9300 .
C23 C24 1.365(4) .
C23 H23A 0.9300 .
C24 C25 1.366(3) .
C24 H24A 0.9300 .
C25 C26 1.377(3) .
C25 H25A 0.9300 .
C26 H26A 0.9300 .
C31 C32 1.383(3) .
C31 C36 1.384(3) .
C32 C33 1.385(3) .
C32 H32A 0.9300 .
C33 C34 1.374(3) .
C33 H33A 0.9300 .
C34 C35 1.366(3) .
C34 H34A 0.9300 .
C35 C36 1.387(3) .
C35 H35A 0.9300 .
C36 H36A 0.9300 .
C41 C46 1.380(3) .
C41 C42 1.384(3) .
C42 C43 1.373(4) .
C42 H42A 0.9300 .
C43 C44 1.354(4) .
C43 H43A 0.9300 .
C44 C45 1.374(4) .
C44 H44A 0.9300 .
C45 C46 1.386(4) .
C45 H45A 0.9300 .
C46 H46A 0.9300 .
